data_2204494
loop_
_publ_author_name
'Moncol, Jan'
'Gembicky, Milan'
'Coppens, Phillip'

_publ_section_title
;
 Dicarbonylbis(triphenylphosphine)nickel(0): a redetermination at 90K
;
_journal_issue 11
_journal_name_full 'Acta Crystallographica Section E'
_journal_page_first m1582
_journal_page_last m1583
_journal_paper_doi 10.1107/S1600536804024377
_journal_volume 60
_journal_year 2004
_chemical_formula_iupac '[Ni (C18 H15 P)2 (C O)2]'
_chemical_formula_moiety 'C38 H30 Ni O2 P2'
_chemical_formula_sum 'C38 H30 Ni O2 P2'
_chemical_formula_weight 639.25
_chemical_name_systematic
;
Dicarbonylbis(triphenylphosphine)nickel(0)
;
_space_group_IT_number 13
_symmetry_cell_setting monoclinic
_symmetry_space_group_name_Hall '-P 2yc'
_symmetry_space_group_name_H-M 'P 1 2/c 1'
_atom_sites_solution_hydrogens geom
_atom_sites_solution_primary direct
_atom_sites_solution_secondary difmap
_cell_angle_alpha 90.00
_cell_angle_beta 105.6120(10)
_cell_angle_gamma 90.00
_cell_formula_units_Z 2
_cell_length_a 11.7267(4)
_cell_length_b 8.1512(2)
_cell_length_c 16.8433(5)
_cell_measurement_reflns_used 7626
_cell_measurement_temperature 90.0(10)
_cell_measurement_theta_max 49.34
_cell_measurement_theta_min 2.50
_cell_volume 1550.60(8)
_computing_cell_refinement APEX2
_computing_data_collection 'APEX2 (Bruker, 2004)'
_computing_data_reduction 'SAINT-NT (Bruker, 2004)'
_computing_molecular_graphics 'XP in SHELXTL'
_computing_publication_material 'enCIFer (Allen et al., 2004)'
_computing_structure_refinement 'XL in SHELXTL (Sheldrick, 2000)'
_computing_structure_solution 'SIR97 (Altomare et al., 1999)'
_diffrn_ambient_temperature 90.0(10)
_diffrn_measured_fraction_theta_full 0.998
_diffrn_measured_fraction_theta_max 0.998
_diffrn_measurement_device_type 'Bruker SMART APEX2'
_diffrn_measurement_method \w
_diffrn_radiation_monochromator graphite
_diffrn_radiation_source 'rotating anode'
_diffrn_radiation_type MoK\a
_diffrn_radiation_wavelength 0.71069
_diffrn_reflns_av_R_equivalents 0.0271
_diffrn_reflns_av_sigmaI/netI 0.0182
_diffrn_reflns_limit_h_max 24
_diffrn_reflns_limit_h_min -25
_diffrn_reflns_limit_k_max 17
_diffrn_reflns_limit_k_min -17
_diffrn_reflns_limit_l_max 36
_diffrn_reflns_limit_l_min -36
_diffrn_reflns_number 99172
_diffrn_reflns_theta_full 50.00
_diffrn_reflns_theta_max 50.00
_diffrn_reflns_theta_min 2.50
_diffrn_standards_decay_% 0
_diffrn_standards_interval_count 0
_diffrn_standards_interval_time 0
_diffrn_standards_number 0
_exptl_absorpt_coefficient_mu 0.762
_exptl_absorpt_correction_T_max 0.9701
_exptl_absorpt_correction_T_min 0.8625
_exptl_absorpt_correction_type multi-scan
_exptl_absorpt_process_details '(SADABS; Sheldrick, 1996)'
_exptl_crystal_colour Colorless
_exptl_crystal_density_diffrn 1.369
_exptl_crystal_density_method 'not measured'
_exptl_crystal_description Needle
_exptl_crystal_F_000 664
_exptl_crystal_size_max 0.20
_exptl_crystal_size_mid 0.05
_exptl_crystal_size_min 0.04
_refine_diff_density_max 0.755
_refine_diff_density_min -0.243
_refine_ls_extinction_method none
_refine_ls_goodness_of_fit_ref 1.036
_refine_ls_hydrogen_treatment constr
_refine_ls_matrix_type full
_refine_ls_number_parameters 195
_refine_ls_number_reflns 16260
_refine_ls_number_restraints 0
_refine_ls_restrained_S_all 1.036
_refine_ls_R_factor_all 0.0328
_refine_ls_R_factor_gt 0.0242
_refine_ls_shift/su_max 0.002
_refine_ls_shift/su_mean 0.000
_refine_ls_structure_factor_coef Fsqd
_refine_ls_weighting_details 'calc w = 1/[\s^2^(Fo^2^)+(0.0472P)^2^+0.0217P] where P = (Fo^2^+2Fc^2^)/3'
_refine_ls_weighting_scheme calc
_refine_ls_wR_factor_gt 0.0708
_refine_ls_wR_factor_ref 0.0745
_reflns_number_gt 13619
_reflns_number_total 16260
_reflns_threshold_expression I>2\s(I)
_cod_data_source_file fl6122.cif
_cod_data_source_block I
_cod_depositor_comments
;
The following automatic conversions were performed:
'_symmetry_cell_setting' value 'Monoclinic' changed to 'monoclinic'
according to '/home/saulius/struct/CIF-dictionaries/cif_core.dic'
dictionary named 'cif_core.dic' version 2.4.1 from
2010-06-29.

'_geom_bond_publ_flag' value 'No' changed to 'no' according
to '/home/saulius/struct/CIF-dictionaries/cif_core.dic' dictionary named
'cif_core.dic' version 2.4.1 from 2010-06-29 (38
times).

'_geom_bond_publ_flag' value 'Yes' changed to 'yes' according to
'/home/saulius/struct/CIF-dictionaries/cif_core.dic' dictionary named
'cif_core.dic' version 2.4.1 from 2010-06-29 (3
times).

'_geom_angle_publ_flag' value 'Yes' changed to 'yes' according to
'/home/saulius/struct/CIF-dictionaries/cif_core.dic' dictionary named
'cif_core.dic' version 2.4.1 from 2010-06-29 (4
times).

'_geom_angle_publ_flag' value 'No' changed to 'no' according to
'/home/saulius/struct/CIF-dictionaries/cif_core.dic' dictionary named
'cif_core.dic' version 2.4.1 from 2010-06-29 (63
times).

'_geom_torsion_publ_flag' value 'No' changed to 'no' according to
'/home/saulius/struct/CIF-dictionaries/cif_core.dic' dictionary named
'cif_core.dic' version 2.4.1 from 2010-06-29 (51 time).

Automatic conversion script
Id: cif_fix_enum 1527 2010-12-29 10:47:43Z saulius 

The following automatic conversions were performed:

'_symmetry_cell_setting' value 'Monoclinic' changed to 'monoclinic'
according to /home/saulius/struct/CIF-dictionaries/cif_core.dic
dictionary named 'cif_core.dic' version 2.4.1 from
2010-06-29.

'_geom_bond_publ_flag' value 'No' changed to 'no'
according to /home/saulius/struct/CIF-dictionaries/cif_core.dic
dictionary named 'cif_core.dic' version 2.4.1 from 2010-06-29 (38
times).

'_geom_bond_publ_flag' value 'Yes' changed to 'yes'
according to /home/saulius/struct/CIF-dictionaries/cif_core.dic
dictionary named 'cif_core.dic' version 2.4.1 from 2010-06-29 (3
times).

'_geom_angle_publ_flag' value 'Yes' changed to 'yes'
according to /home/saulius/struct/CIF-dictionaries/cif_core.dic
dictionary named 'cif_core.dic' version 2.4.1 from 2010-06-29 (4
times).

'_geom_angle_publ_flag' value 'No' changed to 'no' according
to /home/saulius/struct/CIF-dictionaries/cif_core.dic dictionary
named 'cif_core.dic' version 2.4.1 from 2010-06-29 (63
times).

'_geom_torsion_publ_flag' value 'No' changed to 'no'
according to /home/saulius/struct/CIF-dictionaries/cif_core.dic
dictionary named 'cif_core.dic' version 2.4.1 from 2010-06-29 (51
time).

Automatic conversion script
Id: cif_fix_values 1715 2011-07-08 13:25:40Z adriana 
;
_cod_original_sg_symbol_Hall -P2yc
_cod_original_sg_symbol_H-M P2/c
_cod_database_code 2204494
_cod_database_fobs_code 2204494

loop_
_symmetry_equiv_pos_as_xyz
'x, y, z'
'-x, y, -z+1/2'
'-x, -y, -z'
'x, -y, z-1/2'

loop_
_atom_site_label
_atom_site_fract_x
_atom_site_fract_y
_atom_site_fract_z
_atom_site_U_iso_or_equiv
_atom_site_adp_type
_atom_site_calc_flag
_atom_site_refinement_flags
_atom_site_occupancy
_atom_site_type_symbol
Ni 0.5000 0.306062(8) 0.7500 0.010650(10) Uani d S 1 Ni
P1 0.333157(8) 0.448472(11) 0.711354(5) 0.01058(2) Uani d . 1 P
O1 0.49722(4) 0.10648(5) 0.60488(3) 0.02572(7) Uani d . 1 O
C1 0.28359(3) 0.56817(4) 0.78787(2) 0.01216(4) Uani d . 1 C
C2 0.17002(3) 0.55531(5) 0.79917(3) 0.01686(6) Uani d . 1 C
H2 0.1136 0.4837 0.7651 0.020 Uiso calc R 1 H
C3 0.13906(4) 0.64716(6) 0.86018(3) 0.01973(6) Uani d . 1 C
H3 0.0618 0.6376 0.8676 0.024 Uiso calc R 1 H
C4 0.22115(4) 0.75281(5) 0.91026(3) 0.01789(6) Uani d . 1 C
H4 0.2002 0.8143 0.9521 0.021 Uiso calc R 1 H
C5 0.33428(4) 0.76808(5) 0.89882(2) 0.01669(5) Uani d . 1 C
H5 0.3901 0.8411 0.9324 0.020 Uiso calc R 1 H
C6 0.36516(3) 0.67598(5) 0.83810(2) 0.01456(5) Uani d . 1 C
H6 0.4423 0.6863 0.8306 0.017 Uiso calc R 1 H
C7 0.31897(3) 0.59594(4) 0.62737(2) 0.01209(4) Uani d . 1 C
C8 0.35306(4) 0.54478(5) 0.55775(2) 0.01536(5) Uani d . 1 C
H8 0.3823 0.4367 0.5556 0.018 Uiso calc R 1 H
C9 0.34445(4) 0.65082(5) 0.49167(2) 0.01722(6) Uani d . 1 C
H9 0.3664 0.6143 0.4443 0.021 Uiso calc R 1 H
C10 0.30354(4) 0.81079(5) 0.49492(3) 0.01725(6) Uani d . 1 C
H10 0.2983 0.8836 0.4500 0.021 Uiso calc R 1 H
C11 0.27047(4) 0.86328(5) 0.56411(3) 0.01778(6) Uani d . 1 C
H11 0.2431 0.9724 0.5666 0.021 Uiso calc R 1 H
C12 0.27738(4) 0.75625(5) 0.62998(2) 0.01541(5) Uani d . 1 C
H12 0.2537 0.7924 0.6768 0.018 Uiso calc R 1 H
C13 0.20573(3) 0.31314(4) 0.67048(2) 0.01332(5) Uani d . 1 C
C14 0.19687(4) 0.16990(5) 0.71455(3) 0.01717(6) Uani d . 1 C
H14 0.2578 0.1433 0.7626 0.021 Uiso calc R 1 H
C15 0.09940(4) 0.06622(5) 0.68842(3) 0.02124(7) Uani d . 1 C
H15 0.0934 -0.0295 0.7193 0.025 Uiso calc R 1 H
C16 0.01086(5) 0.10286(7) 0.61716(4) 0.02626(9) Uani d . 1 C
H16 -0.0553 0.0318 0.5991 0.032 Uiso calc R 1 H
C17 0.01932(5) 0.24368(8) 0.57241(4) 0.02851(10) Uani d . 1 C
H17 -0.0409 0.2684 0.5236 0.034 Uiso calc R 1 H
C18 0.11621(4) 0.34875(6) 0.59911(3) 0.02055(7) Uani d . 1 C
H18 0.1213 0.4451 0.5685 0.025 Uiso calc R 1 H
C19 0.49982(4) 0.18623(5) 0.66156(3) 0.01582(5) Uani d . 1 C

loop_
_atom_site_aniso_label
_atom_site_aniso_U_11
_atom_site_aniso_U_22
_atom_site_aniso_U_33
_atom_site_aniso_U_12
_atom_site_aniso_U_13
_atom_site_aniso_U_23
Ni 0.00955(2) 0.00978(2) 0.01290(2) 0.000 0.00349(2) 0.000
P1 0.00952(3) 0.01038(3) 0.01176(3) -0.00016(2) 0.00274(2) -0.00056(2)
O1 0.02913(17) 0.02491(15) 0.02584(15) -0.00294(13) 0.01207(13) -0.01115(13)
C1 0.01129(10) 0.01249(10) 0.01263(10) 0.00060(8) 0.00313(8) -0.00087(8)
C2 0.01269(12) 0.01961(14) 0.01932(13) -0.00105(10) 0.00608(10) -0.00498(11)
C3 0.01677(14) 0.02227(16) 0.02266(15) 0.00072(12) 0.00964(12) -0.00511(13)
C4 0.02079(15) 0.01658(14) 0.01727(13) 0.00333(11) 0.00680(11) -0.00268(11)
C5 0.01849(14) 0.01415(12) 0.01660(12) 0.00087(10) 0.00332(10) -0.00320(10)
C6 0.01303(12) 0.01414(11) 0.01622(12) -0.00048(9) 0.00343(9) -0.00241(9)
C7 0.01142(10) 0.01178(10) 0.01275(10) -0.00033(8) 0.00269(8) 0.00008(8)
C8 0.01858(14) 0.01442(12) 0.01330(11) 0.00053(10) 0.00467(10) -0.00054(9)
C9 0.02033(15) 0.01778(14) 0.01396(11) -0.00084(11) 0.00530(10) 0.00029(10)
C10 0.01860(15) 0.01675(13) 0.01647(13) -0.00118(10) 0.00487(10) 0.00334(10)
C11 0.02106(15) 0.01406(12) 0.01896(13) 0.00212(11) 0.00665(11) 0.00338(10)
C12 0.01731(13) 0.01323(12) 0.01650(12) 0.00229(9) 0.00595(10) 0.00156(9)
C13 0.01129(11) 0.01308(11) 0.01573(11) -0.00166(8) 0.00388(8) -0.00212(9)
C14 0.01508(13) 0.01500(12) 0.02227(15) -0.00257(10) 0.00648(11) 0.00029(11)
C15 0.01779(15) 0.01651(14) 0.0319(2) -0.00501(11) 0.01095(14) -0.00209(13)
C16 0.01859(17) 0.0255(2) 0.0339(2) -0.01080(15) 0.00579(15) -0.00494(17)
C17 0.01872(18) 0.0332(2) 0.0283(2) -0.01202(17) -0.00274(14) 0.00047(18)
C18 0.01513(14) 0.02270(16) 0.02064(15) -0.00600(12) -0.00065(11) 0.00150(13)
C19 0.01477(13) 0.01492(12) 0.01888(13) -0.00093(9) 0.00644(10) -0.00303(10)

loop_
_atom_type_symbol
_atom_type_description
_atom_type_scat_dispersion_real
_atom_type_scat_dispersion_imag
_atom_type_scat_source
C C 0.0033 0.0016 'International Tables Vol C Tables 4.2.6.8 and 6.1.1.4'
H H 0.0000 0.0000 'International Tables Vol C Tables 4.2.6.8 and 6.1.1.4'
O O 0.0106 0.0060 'International Tables Vol C Tables 4.2.6.8 and 6.1.1.4'
P P 0.1023 0.0942 'International Tables Vol C Tables 4.2.6.8 and 6.1.1.4'
Ni Ni 0.3393 1.1124 'International Tables Vol C Tables 4.2.6.8 and 6.1.1.4'

loop_
_geom_angle_atom_site_label_1
_geom_angle_atom_site_label_2
_geom_angle_atom_site_label_3
_geom_angle_site_symmetry_1
_geom_angle_site_symmetry_3
_geom_angle
_geom_angle_publ_flag
C19 Ni C19 2_656 . 113.47(3) yes
C19 Ni P1 2_656 2_656 103.849(14) no
C19 Ni P1 . 2_656 109.580(10) yes
C19 Ni P1 2_656 . 109.580(13) no
C19 Ni P1 . . 103.849(14) yes
P1 Ni P1 2_656 . 116.842(6) yes
C7 P1 C1 . . 102.360(16) no
C7 P1 C13 . . 102.087(16) no
C1 P1 C13 . . 101.748(16) no
C7 P1 Ni . . 117.423(11) no
C1 P1 Ni . . 119.638(12) no
C13 P1 Ni . . 111.130(12) no
C2 C1 C6 . . 118.98(3) no
C2 C1 P1 . . 123.35(3) no
C6 C1 P1 . . 117.66(3) no
C3 C2 C1 . . 120.36(4) no
C3 C2 H2 . . 119.8 no
C1 C2 H2 . . 119.8 no
C4 C3 C2 . . 120.18(4) no
C4 C3 H3 . . 119.9 no
C2 C3 H3 . . 119.9 no
C3 C4 C5 . . 119.91(3) no
C3 C4 H4 . . 120.0 no
C5 C4 H4 . . 120.0 no
C6 C5 C4 . . 119.84(4) no
C6 C5 H5 . . 120.1 no
C4 C5 H5 . . 120.1 no
C5 C6 C1 . . 120.72(3) no
C5 C6 H6 . . 119.6 no
C1 C6 H6 . . 119.6 no
C12 C7 C8 . . 118.99(3) no
C12 C7 P1 . . 123.31(3) no
C8 C7 P1 . . 117.69(3) no
C9 C8 C7 . . 120.61(3) no
C9 C8 H8 . . 119.7 no
C7 C8 H8 . . 119.7 no
C8 C9 C10 . . 120.06(4) no
C8 C9 H9 . . 120.0 no
C10 C9 H9 . . 120.0 no
C11 C10 C9 . . 119.78(4) no
C11 C10 H10 . . 120.1 no
C9 C10 H10 . . 120.1 no
C10 C11 C12 . . 120.25(4) no
C10 C11 H11 . . 119.9 no
C12 C11 H11 . . 119.9 no
C11 C12 C7 . . 120.30(3) no
C11 C12 H12 . . 119.8 no
C7 C12 H12 . . 119.8 no
C18 C13 C14 . . 118.87(4) no
C18 C13 P1 . . 123.03(3) no
C14 C13 P1 . . 118.07(3) no
C15 C14 C13 . . 120.59(4) no
C15 C14 H14 . . 119.7 no
C13 C14 H14 . . 119.7 no
C16 C15 C14 . . 120.01(4) no
C16 C15 H15 . . 120.0 no
C14 C15 H15 . . 120.0 no
C17 C16 C15 . . 119.92(4) no
C17 C16 H16 . . 120.0 no
C15 C16 H16 . . 120.0 no
C16 C17 C18 . . 120.11(5) no
C16 C17 H17 . . 119.9 no
C18 C17 H17 . . 119.9 no
C17 C18 C13 . . 120.49(4) no
C17 C18 H18 . . 119.8 no
C13 C18 H18 . . 119.8 no
O1 C19 Ni . . 178.15(4) no

loop_
_geom_bond_atom_site_label_1
_geom_bond_atom_site_label_2
_geom_bond_site_symmetry_2
_geom_bond_distance
_geom_bond_publ_flag
Ni C19 2_656 1.7808(4) no
Ni C19 . 1.7808(4) yes
Ni P1 2_656 2.21668(11) no
Ni P1 . 2.21668(11) yes
P1 C7 . 1.8294(3) no
P1 C1 . 1.8314(3) no
P1 C13 . 1.8357(4) no
O1 C19 . 1.1486(5) yes
C1 C2 . 1.3991(5) no
C1 C6 . 1.4026(5) no
C2 C3 . 1.3962(6) no
C2 H2 . 0.9500 no
C3 C4 . 1.3938(6) no
C3 H3 . 0.9500 no
C4 C5 . 1.3965(6) no
C4 H4 . 0.9500 no
C5 C6 . 1.3927(5) no
C5 H5 . 0.9500 no
C6 H6 . 0.9500 no
C7 C12 . 1.3996(5) no
C7 C8 . 1.4005(5) no
C8 C9 . 1.3913(5) no
C8 H8 . 0.9500 no
C9 C10 . 1.3955(6) no
C9 H9 . 0.9500 no
C10 C11 . 1.3909(6) no
C10 H10 . 0.9500 no
C11 C12 . 1.3965(5) no
C11 H11 . 0.9500 no
C12 H12 . 0.9500 no
C13 C18 . 1.3972(6) no
C13 C14 . 1.4024(5) no
C14 C15 . 1.3941(6) no
C14 H14 . 0.9500 no
C15 C16 . 1.3918(8) no
C15 H15 . 0.9500 no
C16 C17 . 1.3913(8) no
C16 H16 . 0.9500 no
C17 C18 . 1.3969(6) no
C17 H17 . 0.9500 no
C18 H18 . 0.9500 no

loop_
_geom_torsion_atom_site_label_1
_geom_torsion_atom_site_label_2
_geom_torsion_atom_site_label_3
_geom_torsion_atom_site_label_4
_geom_torsion_site_symmetry_1
_geom_torsion
_geom_torsion_publ_flag
C19 Ni P1 C7 2_656 174.328(19) no
C19 Ni P1 C7 . -64.135(18) no
P1 Ni P1 C7 2_656 56.635(12) no
C19 Ni P1 C1 2_656 49.39(2) no
C19 Ni P1 C1 . 170.929(19) no
P1 Ni P1 C1 2_656 -68.301(13) no
C19 Ni P1 C13 2_656 -68.708(19) no
C19 Ni P1 C13 . 52.829(18) no
P1 Ni P1 C13 2_656 173.599(13) no
C7 P1 C1 C2 . 100.22(3) no
C13 P1 C1 C2 . -5.11(4) no
Ni P1 C1 C2 . -127.93(3) no
C7 P1 C1 C6 . -80.73(3) no
C13 P1 C1 C6 . 173.93(3) no
Ni P1 C1 C6 . 51.11(3) no
C6 C1 C2 C3 . -0.72(6) no
P1 C1 C2 C3 . 178.31(3) no
C1 C2 C3 C4 . 0.14(7) no
C2 C3 C4 C5 . 0.65(7) no
C3 C4 C5 C6 . -0.85(6) no
C4 C5 C6 C1 . 0.26(6) no
C2 C1 C6 C5 . 0.52(6) no
P1 C1 C6 C5 . -178.56(3) no
C1 P1 C7 C12 . -0.73(4) no
C13 P1 C7 C12 . 104.34(3) no
Ni P1 C7 C12 . -133.89(3) no
C1 P1 C7 C8 . 178.50(3) no
C13 P1 C7 C8 . -76.42(3) no
Ni P1 C7 C8 . 45.34(3) no
C12 C7 C8 C9 . -0.77(6) no
P1 C7 C8 C9 . 179.96(3) no
C7 C8 C9 C10 . 1.15(6) no
C8 C9 C10 C11 . -0.55(6) no
C9 C10 C11 C12 . -0.41(7) no
C10 C11 C12 C7 . 0.78(6) no
C8 C7 C12 C11 . -0.19(6) no
P1 C7 C12 C11 . 179.04(3) no
C7 P1 C13 C18 . -10.20(4) no
C1 P1 C13 C18 . 95.35(4) no
Ni P1 C13 C18 . -136.20(3) no
C7 P1 C13 C14 . 171.60(3) no
C1 P1 C13 C14 . -82.85(3) no
Ni P1 C13 C14 . 45.60(3) no
C18 C13 C14 C15 . -1.10(6) no
P1 C13 C14 C15 . 177.18(3) no
C13 C14 C15 C16 . 1.21(7) no
C14 C15 C16 C17 . -0.48(8) no
C15 C16 C17 C18 . -0.33(9) no
C16 C17 C18 C13 . 0.43(9) no
C14 C13 C18 C17 . 0.28(7) no
P1 C13 C18 C17 . -177.90(4) no
